data_7210018
loop_
_publ_author_name
'Aitipamula, Srinivasulu'
'Wong, Annie B. H.'
'Chow, Pui Shan'
'Tan, Reginald B. H.'

_publ_section_title
;
 Novel solid forms of the anti-tuberculosis drug, Isoniazid: ternary and
 polymorphic cocrystals
;
_journal_issue 29
_journal_name_full CrystEngComm
_journal_page_first 5877
_journal_paper_doi 10.1039/c3ce40729b
_journal_volume 15
_journal_year 2013
_chemical_formula_sum 'C16 H18 N6 O6'
_chemical_formula_weight 390.36
_chemical_name_systematic
;
?
;
_space_group_IT_number 14
_symmetry_cell_setting monoclinic
_symmetry_space_group_name_Hall '-P 2yn'
_symmetry_space_group_name_H-M 'P 1 21/n 1'
_atom_sites_solution_hydrogens geom
_atom_sites_solution_primary direct
_atom_sites_solution_secondary difmap
_audit_creation_method SHELXL-97
_cell_angle_alpha 90.00
_cell_angle_beta 90.63(3)
_cell_angle_gamma 90.00
_cell_formula_units_Z 2
_cell_length_a 3.7036(7)
_cell_length_b 7.8401(16)
_cell_length_c 29.573(6)
_cell_measurement_reflns_used 1961
_cell_measurement_temperature 110(2)
_cell_measurement_theta_max 30.9137
_cell_measurement_theta_min 2.5979
_cell_volume 858.6(3)
_computing_cell_refinement 'CrystalClear (Rigaku Inc., 2007)'
_computing_data_collection 'CrystalClear (Rigaku Inc., 2007)'
_computing_data_reduction 'CrystalClear (Rigaku Inc., 2007)'
_computing_structure_refinement 'SHELXL-97 (Sheldrick, 1997)'
_computing_structure_solution 'SHELXS-97 (Sheldrick, 1990)'
_diffrn_ambient_temperature 110(2)
_diffrn_measured_fraction_theta_full 0.984
_diffrn_measured_fraction_theta_max 0.984
_diffrn_measurement_device_type 'Rigaku Saturn 70 CCD area detector'
_diffrn_measurement_method '\w scans'
_diffrn_radiation_monochromator graphite
_diffrn_radiation_source 'fine-focus sealed tube'
_diffrn_radiation_type MoK\a
_diffrn_radiation_wavelength 0.71073
_diffrn_reflns_av_R_equivalents 0.0346
_diffrn_reflns_av_sigmaI/netI 0.0361
_diffrn_reflns_limit_h_max 4
_diffrn_reflns_limit_h_min -4
_diffrn_reflns_limit_k_max 10
_diffrn_reflns_limit_k_min -9
_diffrn_reflns_limit_l_max 39
_diffrn_reflns_limit_l_min -38
_diffrn_reflns_number 6384
_diffrn_reflns_theta_full 28.28
_diffrn_reflns_theta_max 28.28
_diffrn_reflns_theta_min 2.76
_exptl_absorpt_coefficient_mu 0.118
_exptl_absorpt_correction_T_max 0.9744
_exptl_absorpt_correction_T_min 0.9498
_exptl_absorpt_correction_type multi-scan
_exptl_absorpt_process_details 'R. H. Blessing, Acta Cryst. 1995 A51, 33-38'
_exptl_crystal_colour colorless
_exptl_crystal_density_diffrn 1.510
_exptl_crystal_density_method 'not measured'
_exptl_crystal_description needle
_exptl_crystal_F_000 408
_exptl_crystal_size_max 0.44
_exptl_crystal_size_mid 0.22
_exptl_crystal_size_min 0.22
_refine_diff_density_max 0.461
_refine_diff_density_min -0.402
_refine_diff_density_rms 0.090
_refine_ls_extinction_expression Fc^*^=kFc[1+0.001xFc^2^\l^3^/sin(2\q)]^-1/4^
_refine_ls_extinction_method SHELXL
_refine_ls_goodness_of_fit_ref 1.164
_refine_ls_hydrogen_treatment mixed
_refine_ls_matrix_type full
_refine_ls_number_parameters 144
_refine_ls_number_reflns 2095
_refine_ls_number_restraints 0
_refine_ls_restrained_S_all 1.164
_refine_ls_R_factor_all 0.0749
_refine_ls_R_factor_gt 0.0671
_refine_ls_shift/su_max 0.000
_refine_ls_shift/su_mean 0.000
_refine_ls_structure_factor_coef Fsqd
_refine_ls_weighting_details 'calc w=1/[\s^2^(Fo^2^)+(0.1181P)^2^+0.2933P] where P=(Fo^2^+2Fc^2^)/3'
_refine_ls_weighting_scheme calc
_refine_ls_wR_factor_gt 0.1879
_refine_ls_wR_factor_ref 0.2067
_reflns_number_gt 1881
_reflns_number_total 2095
_reflns_threshold_expression >2sigma(I)
_cod_data_source_file c3ce40729b.txt
_cod_data_source_block INHFAI_I
_cod_depositor_comments
;
The following automatic conversions were performed:

'_symmetry_cell_setting' value 'Monoclinic' changed to 'monoclinic'
according to /home/saulius/struct/CIF-dictionaries/cif_core.dic
dictionary named 'cif_core.dic' version 2.4.2 from
2011-04-26.

'_exptl_absorpt_correction_type' value 'Multi-scan'
changed to 'multi-scan' according to
/home/saulius/struct/CIF-dictionaries/cif_core.dic dictionary named
'cif_core.dic' version 2.4.2 from 2011-04-26.

Automatic conversion script
Id: cif_fix_values 1891 2012-01-12 08:04:46Z andrius 
;
_cod_original_sg_symbol_H-M P21/n
_cod_database_code 7210018

loop_
_symmetry_equiv_pos_as_xyz
'x, y, z'
'-x+1/2, y+1/2, -z+1/2'
'-x, -y, -z'
'x-1/2, -y-1/2, z-1/2'

loop_
_atom_site_label
_atom_site_type_symbol
_atom_site_fract_x
_atom_site_fract_y
_atom_site_fract_z
_atom_site_U_iso_or_equiv
_atom_site_adp_type
_atom_site_occupancy
_atom_site_symmetry_multiplicity
_atom_site_calc_flag
_atom_site_refinement_flags
O3 O 1.2223(4) 0.26365(18) 0.03442(5) 0.0283(4) Uani 1 1 d .
N2 N 0.4364(5) 0.9616(2) 0.17626(6) 0.0240(4) Uani 1 1 d .
O2 O 1.1869(4) 0.06940(19) 0.08927(5) 0.0295(4) Uani 1 1 d .
N1 N 0.9573(4) 0.4574(2) 0.09441(6) 0.0247(4) Uani 1 1 d .
O1 O 0.6957(4) 0.80498(19) 0.23190(5) 0.0290(4) Uani 1 1 d .
C1 C 0.7266(5) 0.6969(2) 0.15660(6) 0.0210(4) Uani 1 1 d .
C5 C 0.7448(5) 0.7367(2) 0.11064(7) 0.0238(4) Uani 1 1 d .
H5 H 0.6788 0.8469 0.1001 0.029 Uiso 1 1 calc R
C2 C 0.8240(5) 0.5339(2) 0.17052(7) 0.0243(4) Uani 1 1 d .
H2 H 0.8125 0.5030 0.2015 0.029 Uiso 1 1 calc R
C8 C 1.4121(5) -0.0194(2) 0.01883(6) 0.0246(4) Uani 1 1 d .
H8 H 1.3787 -0.1364 0.0260 0.030 Uiso 1 1 calc R
C4 C 0.8605(5) 0.6130(3) 0.08064(7) 0.0258(4) Uani 1 1 d .
H4 H 0.8713 0.6398 0.0494 0.031 Uiso 1 1 calc R
N3 N 0.3091(5) 1.0926(2) 0.20493(6) 0.0279(4) Uani 1 1 d .
C6 C 0.6176(5) 0.8262(2) 0.19176(6) 0.0223(4) Uani 1 1 d .
C3 C 0.9388(5) 0.4165(2) 0.13842(7) 0.0250(4) Uani 1 1 d .
H3 H 1.0056 0.3049 0.1479 0.030 Uiso 1 1 calc R
C7 C 1.2650(5) 0.1109(3) 0.05028(7) 0.0241(4) Uani 1 1 d .
H1 H 0.373(7) 0.974(3) 0.1462(9) 0.027(6) Uiso 1 1 d .
H6 H 0.495(7) 1.143(3) 0.2190(9) 0.030(6) Uiso 1 1 d .
H7 H 0.187(11) 1.033(5) 0.2278(13) 0.069(11) Uiso 1 1 d .
H9 H 1.093(10) 0.350(5) 0.0644(12) 0.064(10) Uiso 1 1 d .

loop_
_atom_site_aniso_label
_atom_site_aniso_U_11
_atom_site_aniso_U_22
_atom_site_aniso_U_33
_atom_site_aniso_U_23
_atom_site_aniso_U_13
_atom_site_aniso_U_12
O3 0.0372(8) 0.0257(7) 0.0221(7) -0.0005(5) 0.0036(6) 0.0044(6)
N2 0.0300(9) 0.0211(8) 0.0210(8) -0.0028(6) -0.0019(6) 0.0039(6)
O2 0.0364(8) 0.0302(8) 0.0219(8) 0.0000(6) 0.0009(6) 0.0066(6)
N1 0.0264(8) 0.0238(8) 0.0239(8) -0.0029(6) -0.0001(6) 0.0025(6)
O1 0.0363(8) 0.0305(8) 0.0200(7) -0.0007(6) -0.0027(6) 0.0055(6)
C1 0.0211(8) 0.0209(9) 0.0212(9) -0.0027(7) 0.0005(6) 0.0015(6)
C5 0.0284(9) 0.0220(9) 0.0210(9) -0.0006(7) 0.0003(7) 0.0037(7)
C2 0.0266(10) 0.0239(9) 0.0225(9) 0.0002(7) -0.0002(7) 0.0012(7)
C8 0.0278(10) 0.0222(9) 0.0238(9) -0.0026(7) -0.0023(7) 0.0043(7)
C4 0.0281(9) 0.0267(9) 0.0224(9) -0.0001(7) 0.0003(7) 0.0035(7)
N3 0.0323(9) 0.0262(9) 0.0253(9) -0.0058(7) -0.0026(7) 0.0059(7)
C6 0.0210(9) 0.0226(9) 0.0232(9) -0.0006(7) 0.0003(6) -0.0004(6)
C3 0.0268(9) 0.0241(9) 0.0242(10) 0.0000(7) -0.0008(7) 0.0019(7)
C7 0.0235(9) 0.0262(9) 0.0227(9) -0.0024(7) -0.0021(7) 0.0020(7)

loop_
_atom_type_symbol
_atom_type_description
_atom_type_scat_dispersion_real
_atom_type_scat_dispersion_imag
_atom_type_scat_source
C C 0.0033 0.0016 'International Tables Vol C Tables 4.2.6.8 and 6.1.1.4'
H H 0.0000 0.0000 'International Tables Vol C Tables 4.2.6.8 and 6.1.1.4'
N N 0.0061 0.0033 'International Tables Vol C Tables 4.2.6.8 and 6.1.1.4'
O O 0.0106 0.0060 'International Tables Vol C Tables 4.2.6.8 and 6.1.1.4'

loop_
_geom_angle_atom_site_label_1
_geom_angle_atom_site_label_2
_geom_angle_atom_site_label_3
_geom_angle
_geom_angle_site_symmetry_1
C7 O3 H9 107.2(17) .
C6 N2 N3 122.74(16) .
C6 N2 H1 122.5(16) .
N3 N2 H1 114.6(16) .
C4 N1 C3 119.87(17) .
C4 N1 H9 118.7(16) .
C3 N1 H9 121.3(16) .
C2 C1 C5 118.60(16) .
C2 C1 C6 118.94(17) .
C5 C1 C6 122.42(16) .
C4 C5 C1 119.05(17) .
C4 C5 H5 120.5 .
C1 C5 H5 120.5 .
C1 C2 C3 119.11(17) .
C1 C2 H2 120.4 .
C3 C2 H2 120.4 .
C8 C8 C7 123.5(2) 3_855
C8 C8 H8 118.3 3_855
C7 C8 H8 118.3 .
N1 C4 C5 121.91(18) .
N1 C4 H4 119.0 .
C5 C4 H4 119.0 .
N2 N3 H6 109.8(17) .
N2 N3 H7 103(2) .
H6 N3 H7 105(3) .
O1 C6 N2 123.45(17) .
O1 C6 C1 120.79(17) .
N2 C6 C1 115.77(17) .
N1 C3 C2 121.47(18) .
N1 C3 H3 119.3 .
C2 C3 H3 119.3 .
O2 C7 O3 123.57(18) .
O2 C7 C8 119.55(18) .
O3 C7 C8 116.88(17) .

loop_
_geom_bond_atom_site_label_1
_geom_bond_atom_site_label_2
_geom_bond_distance
_geom_bond_site_symmetry_2
O3 C7 1.295(2) .
O3 H9 1.22(4) .
N2 C6 1.335(2) .
N2 N3 1.416(2) .
N2 H1 0.92(3) .
O2 C7 1.235(2) .
N1 C4 1.334(3) .
N1 C3 1.343(3) .
N1 H9 1.33(4) .
O1 C6 1.230(2) .
C1 C2 1.389(3) .
C1 C5 1.397(3) .
C1 C6 1.510(3) .
C5 C4 1.385(3) .
C5 H5 0.9500 .
C2 C3 1.392(3) .
C2 H2 0.9500 .
C8 C8 1.331(4) 3_855
C8 C7 1.489(3) .
C8 H8 0.9500 .
C4 H4 0.9500 .
N3 H6 0.89(3) .
N3 H7 0.95(4) .
C3 H3 0.9500 .
